data_7132416
loop_
_publ_author_name
'Shimauchi, Daiki'
'Yatabe, Takeshi'
'Ikesue, Yuka'
'Kajiwara, Yuu'
'Koide, Taro'
'Ando, Tatsuya'
'Yoon, Ki-Seok'
'Nakai, Hidetaka'
'Ogo, Seiji'

_publ_section_title
;
 Storing electrons from H<sub>2</sub> for transfer to CO<sub>2</sub>, all
 at room temperature.
;
_journal_name_full 'Chemical communications (Cambridge, England)'
_journal_paper_doi 10.1039/d3cc05285k
_journal_year 2023
_chemical_formula_moiety 'C17 H14 Cl Ir N4, F6 P, C2 H3 N'
_chemical_formula_sum 'C19 H17 Cl F6 Ir N5 P'
_chemical_formula_weight 687.99
_chemical_name_systematic Ir2tpy2Cl2AN2PF6
_space_group_crystal_system monoclinic
_space_group_IT_number 15
_space_group_name_Hall '-I 2ya'
_space_group_name_H-M_alt 'I 1 2/a 1'
_atom_sites_solution_hydrogens geom
_atom_sites_solution_primary dual
_audit_creation_date 2023-02-03
_audit_creation_method
;
Olex2 1.5
(compiled 2022.04.07 svn.rca3783a0 for OlexSys, GUI svn.r6498)
;
_audit_update_record
;
2023-10-19 deposited with the CCDC.	2023-11-20 downloaded from the CCDC.
;
_cell_angle_alpha 90
_cell_angle_beta 98.818(10)
_cell_angle_gamma 90
_cell_formula_units_Z 8
_cell_length_a 13.0860(12)
_cell_length_b 12.9848(9)
_cell_length_c 25.954(3)
_cell_measurement_reflns_used 3086
_cell_measurement_temperature 143
_cell_measurement_theta_max 27.0930
_cell_measurement_theta_min 3.1360
_cell_volume 4358.0(7)
_computing_cell_refinement 'CrysAlisPro 1.171.40.75a (Rigaku OD, 2020)'
_computing_data_collection 'CrysAlisPro 1.171.40.75a (Rigaku OD, 2020)'
_computing_data_reduction 'CrysAlisPro 1.171.40.75a (Rigaku OD, 2020)'
_computing_molecular_graphics 'Olex2 1.5 (Dolomanov et al., 2009)'
_computing_publication_material 'Olex2 1.5 (Dolomanov et al., 2009)'
_computing_structure_refinement 'SHELXL 2019/2 (Sheldrick, 2015)'
_computing_structure_solution 'SHELXT 2018/2 (Sheldrick, 2018)'
_diffrn_ambient_temperature 143
_diffrn_detector 'Hybrid Pixel Array Detector'
_diffrn_detector_area_resol_mean 10.0000
_diffrn_measured_fraction_theta_full 0.999
_diffrn_measured_fraction_theta_max 0.848
_diffrn_measurement_details
;
List of Runs (angles in degrees, time in seconds):

  # Type    Start    End  Width  t~exp~   \w     \q     \k     \f   Frames
#--------------------------------------------------------------------------
  1  \w    -25.00   2.00   0.50  100.00    --    5.00  28.00 -60.00   54
  2  \w     -7.00  29.00   0.50  100.00    --  -12.30  46.00   0.00   72
  3  \w    -74.00  74.00   0.50  100.00    --  -12.30  55.00  60.00  296
  4  \w   -100.00 -17.00   0.50  100.00    --  -12.30  46.00   0.00  166
;
_diffrn_measurement_device 'four-circle diffractometer'
_diffrn_measurement_device_type 'XtaLAB AFC11 (RCD3): quarter-chi single'
_diffrn_measurement_method '\w scans'
_diffrn_orient_matrix_type 'CrysAlisPro convention (1999,Acta A55,543-557)'
_diffrn_orient_matrix_UB_11 0.0443020000
_diffrn_orient_matrix_UB_12 0.0320796000
_diffrn_orient_matrix_UB_13 0.0040667000
_diffrn_orient_matrix_UB_21 0.0306463000
_diffrn_orient_matrix_UB_22 -0.0426288000
_diffrn_orient_matrix_UB_23 0.0100970000
_diffrn_orient_matrix_UB_31 0.0101875000
_diffrn_orient_matrix_UB_32 -0.0117837000
_diffrn_orient_matrix_UB_33 -0.0254250000
_diffrn_radiation_monochromator mirror
_diffrn_radiation_probe x-ray
_diffrn_radiation_type 'Mo K\a'
_diffrn_radiation_wavelength 0.71073
_diffrn_reflns_av_R_equivalents 0.0569
_diffrn_reflns_av_unetI/netI 0.0815
_diffrn_reflns_Laue_measured_fraction_full 0.999
_diffrn_reflns_Laue_measured_fraction_max 0.848
_diffrn_reflns_limit_h_max 18
_diffrn_reflns_limit_h_min -12
_diffrn_reflns_limit_k_max 17
_diffrn_reflns_limit_k_min -16
_diffrn_reflns_limit_l_max 35
_diffrn_reflns_limit_l_min -32
_diffrn_reflns_number 15271
_diffrn_reflns_point_group_measured_fraction_full 0.999
_diffrn_reflns_point_group_measured_fraction_max 0.848
_diffrn_reflns_theta_full 25.242
_diffrn_reflns_theta_max 29.589
_diffrn_reflns_theta_min 2.588
_diffrn_source 'Rotating-anode X-ray tube'
_diffrn_source_type 'Rigaku (Mo) X-ray Source'
_exptl_absorpt_coefficient_mu 6.393
_exptl_absorpt_correction_T_max 1.00000
_exptl_absorpt_correction_T_min 0.52041
_exptl_absorpt_correction_type multi-scan
_exptl_absorpt_process_details
;
CrysAlisPro 1.171.40.75a (Rigaku Oxford Diffraction, 2020)
Empirical absorption correction using spherical harmonics,
 implemented in SCALE3 ABSPACK scaling algorithm.
;
_exptl_crystal_colour 'dark red'
_exptl_crystal_colour_modifier dark
_exptl_crystal_colour_primary red
_exptl_crystal_density_diffrn 2.097
_exptl_crystal_description block
_exptl_crystal_F_000 2632
_exptl_crystal_size_max 0.01
_exptl_crystal_size_mid 0.01
_exptl_crystal_size_min 0.01
_refine_diff_density_max 1.413
_refine_diff_density_min -1.362
_refine_diff_density_rms 0.209
_refine_ls_extinction_method none
_refine_ls_goodness_of_fit_ref 1.023
_refine_ls_hydrogen_treatment constr
_refine_ls_matrix_type full
_refine_ls_number_parameters 300
_refine_ls_number_reflns 5196
_refine_ls_number_restraints 0
_refine_ls_restrained_S_all 1.023
_refine_ls_R_factor_all 0.0868
_refine_ls_R_factor_gt 0.0487
_refine_ls_shift/su_max 0.000
_refine_ls_shift/su_mean 0.000
_refine_ls_structure_factor_coef Fsqd
_refine_ls_weighting_details 'w=1/[\s^2^(Fo^2^)+(0.0304P)^2^+53.8470P] where P=(Fo^2^+2Fc^2^)/3'
_refine_ls_weighting_scheme calc
_refine_ls_wR_factor_gt 0.0850
_refine_ls_wR_factor_ref 0.0976
_reflns_Friedel_coverage 0.000
_reflns_number_gt 3671
_reflns_number_total 5196
_reflns_threshold_expression 'I > 2\s(I)'
_cod_data_source_file d3cc05285k2.cif
_cod_data_source_block 230131_irtpyclanpf6
_cod_original_cell_volume 4357.9(7)
_cod_database_code 7132416
_shelx_shelxl_version_number 2019/2
_chemical_oxdiff_formula 'Ir2 C30 H22 N6 Cl2 P2 F12'
_chemical_oxdiff_usercomment AN_Et2O
_shelx_space_group_comment
;
The symmetry employed for this shelxl refinement is uniquely defined
by the following loop, which should always be used as a source of
symmetry information in preference to the above space-group names.
They are only intended as comments.
;
_olex2_refinement_description
;
1. Fixed Uiso
 At 1.2 times of:
  All C(H) groups
 At 1.5 times of:
  All C(H,H,H) groups
2.a Aromatic/amide H refined with riding coordinates:
 C1(H1), C8(H8), C4(H4), C15(H15), C7(H7), C3(H3), C2(H2), C14(H14), C9(H9),
 C12(H12), C13(H13)
2.b Idealised Me refined as rotating group:
 C17(H17A,H17B,H17C), C18(H18A,H18B,H18C)
;
_olex2_submission_special_instructions 'No special instructions were received'
_oxdiff_exptl_absorpt_empirical_details
;
Empirical correction (ABSPACK) includes:
- Absorption correction using spherical harmonics
- Frame scaling
;
_oxdiff_exptl_absorpt_empirical_full_max 1.791
_oxdiff_exptl_absorpt_empirical_full_min 0.777

loop_
_space_group_symop_operation_xyz
'x, y, z'
'-x+1/2, y, -z'
'x+1/2, y+1/2, z+1/2'
'-x+1, y+1/2, -z+1/2'
'-x, -y, -z'
'x-1/2, -y, z'
'-x+1/2, -y+1/2, -z+1/2'
'x, -y+1/2, z+1/2'

loop_
_atom_site_label
_atom_site_type_symbol
_atom_site_fract_x
_atom_site_fract_y
_atom_site_fract_z
_atom_site_U_iso_or_equiv
_atom_site_adp_type
_atom_site_occupancy
_atom_site_site_symmetry_order
_atom_site_calc_flag
_atom_site_refinement_flags_posn
_atom_site_refinement_flags_adp
_atom_site_refinement_flags_occupancy
_atom_site_disorder_assembly
_atom_site_disorder_group
Ir1 Ir 0.64463(2) 0.28941(2) 0.48655(2) 0.01766(9) Uani 1 1 d . . . . .
Cl1 Cl 0.45413(14) 0.30487(14) 0.46131(8) 0.0280(5) Uani 1 1 d . . . . .
P1 P 0.6302(2) 0.47607(19) 0.26618(10) 0.0408(6) Uani 1 1 d . . . . .
N4 N 0.6573(5) 0.4314(5) 0.4569(3) 0.0214(14) Uani 1 1 d . . . . .
N2 N 0.6298(5) 0.1524(4) 0.5155(3) 0.0208(14) Uani 1 1 d . . . . .
N1 N 0.6226(5) 0.3302(5) 0.5602(3) 0.0266(15) Uani 1 1 d . . . . .
N3 N 0.6498(5) 0.2020(5) 0.4212(3) 0.0260(15) Uani 1 1 d . . . . .
C5 C 0.6085(6) 0.2459(7) 0.5909(4) 0.031(2) Uani 1 1 d . . . . .
C6 C 0.6152(6) 0.1449(7) 0.5659(4) 0.031(2) Uani 1 1 d . . . . .
C17 C 0.6711(7) 0.6185(6) 0.4231(4) 0.037(2) Uani 1 1 d . . . . .
H17A H 0.652133 0.618271 0.385048 0.056 Uiso 1 1 calc R U . . .
H17B H 0.742503 0.642476 0.432382 0.056 Uiso 1 1 calc R U . . .
H17C H 0.624600 0.664609 0.438386 0.056 Uiso 1 1 calc R U . . .
C1 C 0.6108(6) 0.4235(7) 0.5794(4) 0.032(2) Uani 1 1 d . . . . .
H1 H 0.615806 0.481242 0.557447 0.038 Uiso 1 1 calc R U . . .
C8 C 0.6141(6) -0.0376(7) 0.5570(4) 0.037(2) Uani 1 1 d . . . . .
H8 H 0.611755 -0.104152 0.572027 0.045 Uiso 1 1 calc R U . . .
C16 C 0.6620(6) 0.5139(6) 0.4431(4) 0.0307(19) Uani 1 1 d . . . . .
C11 C 0.6392(5) 0.0980(6) 0.4299(3) 0.0258(19) Uani 1 1 d . . . . .
C4 C 0.5888(7) 0.2590(8) 0.6410(4) 0.041(2) Uani 1 1 d . . . . .
H4 H 0.580649 0.200855 0.662289 0.050 Uiso 1 1 calc R U . . .
F4 F 0.6112(9) 0.4918(7) 0.2076(3) 0.127(4) Uani 1 1 d . . . . .
C10 C 0.6319(6) 0.0699(6) 0.4845(4) 0.0273(18) Uani 1 1 d . . . . .
C15 C 0.6545(6) 0.2333(7) 0.3723(4) 0.036(2) Uani 1 1 d . . . . .
H15 H 0.660210 0.304833 0.365679 0.043 Uiso 1 1 calc R U . . .
C7 C 0.6080(6) 0.0471(7) 0.5874(4) 0.037(2) Uani 1 1 d . . . . .
H7 H 0.598882 0.039669 0.622783 0.044 Uiso 1 1 calc R U . . .
C3 C 0.5810(7) 0.3571(8) 0.6601(4) 0.044(2) Uani 1 1 d . . . . .
H3 H 0.568180 0.366533 0.694870 0.053 Uiso 1 1 calc R U . . .
C2 C 0.5915(7) 0.4413(8) 0.6295(4) 0.039(2) Uani 1 1 d . . . . .
H2 H 0.585836 0.509351 0.642248 0.047 Uiso 1 1 calc R U . . .
C14 C 0.6512(7) 0.1641(8) 0.3307(4) 0.043(2) Uani 1 1 d . . . . .
H14 H 0.656052 0.188002 0.296560 0.052 Uiso 1 1 calc R U . . .
C9 C 0.6236(6) -0.0293(6) 0.5060(4) 0.036(2) Uani 1 1 d . . . . .
H9 H 0.624542 -0.089080 0.485016 0.043 Uiso 1 1 calc R U . . .
C12 C 0.6330(7) 0.0278(7) 0.3895(4) 0.039(2) Uani 1 1 d . . . . .
H12 H 0.623392 -0.043339 0.395941 0.047 Uiso 1 1 calc R U . . .
C13 C 0.6407(7) 0.0610(8) 0.3402(4) 0.046(3) Uani 1 1 d . . . . .
H13 H 0.638868 0.012654 0.312638 0.055 Uiso 1 1 calc R U . . .
F1 F 0.6743(8) 0.3658(6) 0.2605(4) 0.121(4) Uani 1 1 d . . . . .
F3 F 0.5966(9) 0.5899(6) 0.2737(4) 0.133(4) Uani 1 1 d . . . . .
F2 F 0.6607(9) 0.4636(7) 0.3274(3) 0.129(4) Uani 1 1 d . . . . .
N5 N 0.7112(11) 0.8095(7) 0.3497(5) 0.082(4) Uani 1 1 d . . . . .
C19 C 0.7783(11) 0.7774(8) 0.3315(5) 0.057(3) Uani 1 1 d . . . . .
F5 F 0.7416(7) 0.5160(9) 0.2620(5) 0.149(4) Uani 1 1 d . . . . .
F6 F 0.5234(8) 0.4408(9) 0.2734(6) 0.169(5) Uani 1 1 d . . . . .
C18 C 0.8612(10) 0.7345(9) 0.3113(5) 0.070(4) Uani 1 1 d . . . . .
H18A H 0.836448 0.677555 0.287854 0.105 Uiso 1 1 calc R U . . .
H18B H 0.912365 0.708563 0.339881 0.105 Uiso 1 1 calc R U . . .
H18C H 0.893115 0.787120 0.291859 0.105 Uiso 1 1 calc R U . . .

loop_
_atom_site_aniso_label
_atom_site_aniso_U_11
_atom_site_aniso_U_22
_atom_site_aniso_U_33
_atom_site_aniso_U_23
_atom_site_aniso_U_13
_atom_site_aniso_U_12
Ir1 0.01729(13) 0.01657(13) 0.01934(15) 0.00017(16) 0.00353(10) 0.00036(15)
Cl1 0.0181(9) 0.0284(10) 0.0366(12) -0.0024(9) 0.0015(8) 0.0024(8)
P1 0.0466(15) 0.0435(14) 0.0338(15) -0.0007(12) 0.0108(12) 0.0051(12)
N4 0.017(3) 0.021(3) 0.023(4) 0.005(3) -0.003(3) 0.002(3)
N2 0.016(3) 0.015(3) 0.031(4) 0.000(3) 0.004(3) 0.001(2)
N1 0.024(3) 0.034(3) 0.022(4) 0.001(3) 0.005(3) -0.001(3)
N3 0.017(3) 0.037(4) 0.023(4) -0.006(3) -0.001(3) -0.004(3)
C5 0.025(4) 0.036(4) 0.033(5) 0.005(4) 0.011(4) 0.000(4)
C6 0.015(4) 0.043(5) 0.037(5) 0.004(4) 0.010(4) -0.006(4)
C17 0.044(5) 0.018(4) 0.049(6) 0.008(4) 0.007(5) 0.002(4)
C1 0.017(4) 0.034(5) 0.045(6) -0.012(4) 0.006(4) 0.002(3)
C8 0.026(5) 0.028(5) 0.055(7) 0.019(5) -0.002(4) 0.001(4)
C16 0.028(4) 0.029(4) 0.034(5) -0.003(4) -0.001(4) -0.005(4)
C11 0.010(3) 0.029(4) 0.038(5) -0.008(4) 0.001(3) -0.003(3)
C4 0.036(5) 0.057(6) 0.033(5) 0.005(5) 0.015(4) 0.011(4)
F4 0.229(12) 0.117(7) 0.034(5) -0.009(4) 0.013(6) 0.046(7)
C10 0.019(4) 0.024(4) 0.039(5) -0.003(4) 0.001(4) 0.000(3)
C15 0.026(4) 0.047(6) 0.032(5) -0.002(4) -0.001(4) -0.002(4)
C7 0.023(4) 0.045(5) 0.041(6) 0.019(5) 0.004(4) -0.007(4)
C3 0.041(5) 0.074(7) 0.021(5) -0.013(5) 0.011(4) 0.009(5)
C2 0.035(5) 0.047(5) 0.038(6) -0.013(5) 0.013(4) 0.007(4)
C14 0.033(5) 0.071(7) 0.026(5) -0.006(5) 0.004(4) -0.009(5)
C9 0.025(4) 0.026(4) 0.055(7) 0.000(4) 0.006(4) -0.002(4)
C12 0.026(4) 0.042(5) 0.049(7) -0.020(5) 0.004(4) -0.007(4)
C13 0.036(5) 0.052(6) 0.048(7) -0.019(5) 0.006(5) 0.001(5)
F1 0.214(11) 0.062(4) 0.107(7) 0.012(5) 0.085(7) 0.055(6)
F3 0.247(12) 0.065(5) 0.116(7) 0.035(5) 0.118(8) 0.059(6)
F2 0.252(13) 0.092(6) 0.045(5) 0.005(4) 0.028(6) 0.047(7)
N5 0.124(11) 0.032(5) 0.094(10) 0.009(5) 0.027(8) 0.003(6)
C19 0.085(9) 0.029(5) 0.057(8) 0.007(5) 0.004(7) -0.004(6)
F5 0.078(6) 0.166(9) 0.208(13) 0.016(9) 0.034(7) -0.025(6)
F6 0.092(7) 0.161(10) 0.263(15) 0.000(10) 0.054(9) -0.058(7)
C18 0.076(9) 0.065(8) 0.069(9) 0.022(7) 0.010(7) 0.007(7)

loop_
_atom_type_symbol
_atom_type_description
_atom_type_scat_dispersion_real
_atom_type_scat_dispersion_imag
_atom_type_scat_source
C C 0.0033 0.0016 'International Tables Vol C Tables 4.2.6.8 and 6.1.1.4'
H H 0.0000 0.0000 'International Tables Vol C Tables 4.2.6.8 and 6.1.1.4'
Cl Cl 0.1484 0.1585 'International Tables Vol C Tables 4.2.6.8 and 6.1.1.4'
F F 0.0171 0.0103 'International Tables Vol C Tables 4.2.6.8 and 6.1.1.4'
Ir Ir -1.4442 7.9887 'International Tables Vol C Tables 4.2.6.8 and 6.1.1.4'
N N 0.0061 0.0033 'International Tables Vol C Tables 4.2.6.8 and 6.1.1.4'
P P 0.1023 0.0942 'International Tables Vol C Tables 4.2.6.8 and 6.1.1.4'

loop_
_geom_angle_atom_site_label_1
_geom_angle_atom_site_label_2
_geom_angle_atom_site_label_3
_geom_angle
_geom_angle_site_symmetry_1
_geom_angle_site_symmetry_3
_geom_angle_publ_flag
Cl1 Ir1 Ir1 175.34(4) . 2_656 ?
N4 Ir1 Ir1 87.62(17) . 2_656 ?
N4 Ir1 Cl1 87.91(18) . . ?
N4 Ir1 N1 98.7(3) . . ?
N4 Ir1 N3 100.1(3) . . ?
N2 Ir1 Ir1 93.31(17) . 2_656 ?
N2 Ir1 Cl1 91.15(18) . . ?
N2 Ir1 N4 179.0(2) . . ?
N2 Ir1 N1 80.8(3) . . ?
N2 Ir1 N3 80.3(3) . . ?
N1 Ir1 Ir1 92.43(19) . 2_656 ?
N1 Ir1 Cl1 86.91(19) . . ?
N1 Ir1 N3 160.6(3) . . ?
N3 Ir1 Ir1 92.94(17) . 2_656 ?
N3 Ir1 Cl1 89.18(17) . . ?
F4 P1 F1 92.0(5) . . ?
F4 P1 F3 89.5(5) . . ?
F4 P1 F2 174.7(7) . . ?
F4 P1 F5 84.1(7) . . ?
F1 P1 F3 174.7(7) . . ?
F1 P1 F2 87.8(5) . . ?
F1 P1 F5 86.3(6) . . ?
F3 P1 F2 90.2(5) . . ?
F3 P1 F5 88.7(6) . . ?
F5 P1 F2 90.6(7) . . ?
F6 P1 F4 98.8(8) . . ?
F6 P1 F1 95.5(6) . . ?
F6 P1 F3 89.3(6) . . ?
F6 P1 F2 86.5(7) . . ?
F6 P1 F5 176.5(7) . . ?
C16 N4 Ir1 175.3(7) . . ?
C6 N2 Ir1 118.3(5) . . ?
C10 N2 Ir1 118.9(6) . . ?
C10 N2 C6 122.8(7) . . ?
C5 N1 Ir1 112.6(5) . . ?
C1 N1 Ir1 129.0(6) . . ?
C1 N1 C5 118.1(7) . . ?
C11 N3 Ir1 113.0(5) . . ?
C15 N3 Ir1 128.8(6) . . ?
C15 N3 C11 118.1(7) . . ?
N1 C5 C6 115.3(7) . . ?
C4 C5 N1 120.6(8) . . ?
C4 C5 C6 124.1(8) . . ?
N2 C6 C5 112.9(7) . . ?
N2 C6 C7 118.6(8) . . ?
C7 C6 C5 128.4(8) . . ?
H17A C17 H17B 109.5 . . ?
H17A C17 H17C 109.5 . . ?
H17B C17 H17C 109.5 . . ?
C16 C17 H17A 109.5 . . ?
C16 C17 H17B 109.5 . . ?
C16 C17 H17C 109.5 . . ?
N1 C1 H1 118.1 . . ?
N1 C1 C2 123.7(9) . . ?
C2 C1 H1 118.1 . . ?
C7 C8 H8 119.2 . . ?
C9 C8 H8 119.2 . . ?
C9 C8 C7 121.6(8) . . ?
N4 C16 C17 176.8(10) . . ?
N3 C11 C10 114.9(7) . . ?
N3 C11 C12 121.1(8) . . ?
C12 C11 C10 124.0(8) . . ?
C5 C4 H4 120.3 . . ?
C5 C4 C3 119.3(9) . . ?
C3 C4 H4 120.3 . . ?
N2 C10 C11 112.8(7) . . ?
N2 C10 C9 118.7(8) . . ?
C9 C10 C11 128.5(8) . . ?
N3 C15 H15 118.9 . . ?
N3 C15 C14 122.3(9) . . ?
C14 C15 H15 118.9 . . ?
C6 C7 H7 120.3 . . ?
C8 C7 C6 119.3(9) . . ?
C8 C7 H7 120.3 . . ?
C4 C3 H3 119.7 . . ?
C2 C3 C4 120.7(8) . . ?
C2 C3 H3 119.7 . . ?
C1 C2 H2 121.3 . . ?
C3 C2 C1 117.4(9) . . ?
C3 C2 H2 121.3 . . ?
C15 C14 H14 120.7 . . ?
C13 C14 C15 118.6(9) . . ?
C13 C14 H14 120.7 . . ?
C8 C9 C10 118.9(9) . . ?
C8 C9 H9 120.5 . . ?
C10 C9 H9 120.5 . . ?
C11 C12 H12 120.1 . . ?
C13 C12 C11 119.8(9) . . ?
C13 C12 H12 120.1 . . ?
C14 C13 H13 120.0 . . ?
C12 C13 C14 120.0(9) . . ?
C12 C13 H13 120.0 . . ?
N5 C19 C18 177.1(13) . . ?
C19 C18 H18A 109.5 . . ?
C19 C18 H18B 109.5 . . ?
C19 C18 H18C 109.5 . . ?
H18A C18 H18B 109.5 . . ?
H18A C18 H18C 109.5 . . ?
H18B C18 H18C 109.5 . . ?

loop_
_geom_bond_atom_site_label_1
_geom_bond_atom_site_label_2
_geom_bond_distance
_geom_bond_site_symmetry_2
_geom_bond_publ_flag
Ir1 Ir1 2.7389(7) 2_656 ?
Ir1 Cl1 2.4867(18) . ?
Ir1 N4 2.015(6) . ?
Ir1 N2 1.953(6) . ?
Ir1 N1 2.045(7) . ?
Ir1 N3 2.050(6) . ?
P1 F4 1.515(8) . ?
P1 F1 1.559(7) . ?
P1 F3 1.563(7) . ?
P1 F2 1.586(8) . ?
P1 F5 1.566(9) . ?
P1 F6 1.511(9) . ?
N4 C16 1.134(10) . ?
N2 C6 1.353(11) . ?
N2 C10 1.342(10) . ?
N1 C5 1.385(10) . ?
N1 C1 1.328(10) . ?
N3 C11 1.379(10) . ?
N3 C15 1.344(11) . ?
C5 C6 1.472(12) . ?
C5 C4 1.374(12) . ?
C6 C7 1.396(12) . ?
C17 H17A 0.9800 . ?
C17 H17B 0.9800 . ?
C17 H17C 0.9800 . ?
C17 C16 1.465(11) . ?
C1 H1 0.9500 . ?
C1 C2 1.381(12) . ?
C8 H8 0.9500 . ?
C8 C7 1.363(13) . ?
C8 C9 1.351(13) . ?
C11 C10 1.480(12) . ?
C11 C12 1.383(11) . ?
C4 H4 0.9500 . ?
C4 C3 1.376(14) . ?
C10 C9 1.416(11) . ?
C15 H15 0.9500 . ?
C15 C14 1.400(13) . ?
C7 H7 0.9500 . ?
C3 H3 0.9500 . ?
C3 C2 1.372(13) . ?
C2 H2 0.9500 . ?
C14 H14 0.9500 . ?
C14 C13 1.372(14) . ?
C9 H9 0.9500 . ?
C12 H12 0.9500 . ?
C12 C13 1.368(14) . ?
C13 H13 0.9500 . ?
N5 C19 1.138(15) . ?
C19 C18 1.392(16) . ?
C18 H18A 0.9800 . ?
C18 H18B 0.9800 . ?
C18 H18C 0.9800 . ?

loop_
_geom_torsion_atom_site_label_1
_geom_torsion_atom_site_label_2
_geom_torsion_atom_site_label_3
_geom_torsion_atom_site_label_4
_geom_torsion
_geom_torsion_site_symmetry_1
_geom_torsion_site_symmetry_2
_geom_torsion_site_symmetry_3
_geom_torsion_site_symmetry_4
_geom_torsion_publ_flag
Ir1 N2 C6 C5 2.4(9) . . . . ?
Ir1 N2 C6 C7 -177.9(6) . . . . ?
Ir1 N2 C10 C11 -3.7(8) . . . . ?
Ir1 N2 C10 C9 178.5(6) . . . . ?
Ir1 N1 C5 C6 1.8(9) . . . . ?
Ir1 N1 C5 C4 -177.6(7) . . . . ?
Ir1 N1 C1 C2 176.9(6) . . . . ?
Ir1 N3 C11 C10 -3.1(8) . . . . ?
Ir1 N3 C11 C12 175.1(6) . . . . ?
Ir1 N3 C15 C14 -176.0(6) . . . . ?
N2 C6 C7 C8 -1.0(12) . . . . ?
N2 C10 C9 C8 -0.3(12) . . . . ?
N1 C5 C6 N2 -2.8(10) . . . . ?
N1 C5 C6 C7 177.6(8) . . . . ?
N1 C5 C4 C3 1.4(13) . . . . ?
N1 C1 C2 C3 -2.2(13) . . . . ?
N3 C11 C10 N2 4.4(9) . . . . ?
N3 C11 C10 C9 -178.1(8) . . . . ?
N3 C11 C12 C13 2.1(12) . . . . ?
N3 C15 C14 C13 1.3(13) . . . . ?
C5 N1 C1 C2 4.2(12) . . . . ?
C5 C6 C7 C8 178.6(8) . . . . ?
C5 C4 C3 C2 0.7(14) . . . . ?
C6 N2 C10 C11 174.7(7) . . . . ?
C6 N2 C10 C9 -3.1(11) . . . . ?
C6 C5 C4 C3 -178.0(8) . . . . ?
C1 N1 C5 C6 175.7(7) . . . . ?
C1 N1 C5 C4 -3.7(12) . . . . ?
C11 N3 C15 C14 -1.4(11) . . . . ?
C11 C10 C9 C8 -177.7(8) . . . . ?
C11 C12 C13 C14 -2.1(14) . . . . ?
C4 C5 C6 N2 176.6(8) . . . . ?
C4 C5 C6 C7 -3.0(14) . . . . ?
C4 C3 C2 C1 -0.4(14) . . . . ?
C10 N2 C6 C5 -176.0(7) . . . . ?
C10 N2 C6 C7 3.7(11) . . . . ?
C10 C11 C12 C13 -179.9(8) . . . . ?
C15 N3 C11 C10 -178.5(7) . . . . ?
C15 N3 C11 C12 -0.3(11) . . . . ?
C15 C14 C13 C12 0.5(14) . . . . ?
C7 C8 C9 C10 2.9(13) . . . . ?
C9 C8 C7 C6 -2.3(13) . . . . ?
C12 C11 C10 N2 -173.8(7) . . . . ?
C12 C11 C10 C9 3.7(13) . . . . ?
